data_7048683
loop_
_publ_author_name
'Shekurov, Ruslan'
'Khrizanforova, Vera'
'Gilmanova, Leysan'
'Khrizanforov, Mikhail'
'Miluykov, Vasily'
'Kataeva, Olga'
'Yamaleeva, Zilya'
'Burganov, Timur'
'Gerasimova, Tatiana'
'Khamatgalimov, Airat'
'Katsyuba, Sergey'
'Kovalenko, Valeri'
'Krupskaya, Yulia'
'Kataev, Vladislav'
'B\"uchner, Bernd'
'Bon, Volodymyr'
'Senkovska, Irena'
'Kaskel, Stefan'
'Gubaidullin, Aidar'
'Sinyashin, Oleg'
'Budnikova, Yulia'

_publ_section_title
;
 Zn and Co redox active coordination polymers as efficient
 electrocatalysts.
;
_journal_issue 11
_journal_name_full 'Dalton transactions (Cambridge, England : 2003)'
_journal_page_first 3601
_journal_page_last 3609
_journal_paper_doi 10.1039/c8dt04618b
_journal_volume 48
_journal_year 2019
_chemical_absolute_configuration ad
_chemical_formula_sum 'C10 H10 Co Fe O4 P2'
_chemical_formula_weight 370.90
_space_group_crystal_system tetragonal
_space_group_IT_number 91
_space_group_name_Hall 'P 4w 2c'
_space_group_name_H-M_alt 'P 41 2 2'
_symmetry_space_group_name_Hall 'P 4w 2c'
_symmetry_space_group_name_H-M 'P 41 2 2'
_atom_sites_solution_hydrogens mixed
_audit_creation_method SHELXL-2014/7
_audit_update_record
;
2018-09-10 deposited with the CCDC.
2019-01-21 downloaded from the CCDC.
;
_cell_angle_alpha 90
_cell_angle_beta 90
_cell_angle_gamma 90
_cell_formula_units_Z 4
_cell_length_a 8.2200(12)
_cell_length_b 8.2200(12)
_cell_length_c 18.840(4)
_cell_measurement_reflns_used 487
_cell_measurement_temperature 296(2)
_cell_measurement_theta_max 26.32
_cell_measurement_theta_min 3.54
_cell_volume 1273.0(4)
_computing_cell_refinement 'mosflm 1.0.5'
_computing_data_collection 'marCCD 1994-2002'
_computing_data_reduction scala
_computing_molecular_graphics 'Diamond 3.1'
_computing_publication_material WinGX
_computing_structure_refinement 'SHELXL-97 (Sheldrick, 1997)'
_computing_structure_solution 'SHELXS-97 (Sheldrick, 1997)'
_diffrn_ambient_temperature 296(2)
_diffrn_measured_fraction_theta_full 0.973
_diffrn_measured_fraction_theta_max 0.977
_diffrn_measurement_device_type 'MX-225 CCD'
_diffrn_measurement_method '\D\f scans'
_diffrn_radiation_monochromator 'Si 111'
_diffrn_radiation_probe x-ray
_diffrn_radiation_type synchrotron
_diffrn_radiation_wavelength 0.88561
_diffrn_reflns_av_R_equivalents 0.0231
_diffrn_reflns_av_unetI/netI 0.0591
_diffrn_reflns_Laue_measured_fraction_full 0.973
_diffrn_reflns_Laue_measured_fraction_max 0.977
_diffrn_reflns_limit_h_max 10
_diffrn_reflns_limit_h_min 0
_diffrn_reflns_limit_k_max 10
_diffrn_reflns_limit_k_min 0
_diffrn_reflns_limit_l_max 23
_diffrn_reflns_limit_l_min 0
_diffrn_reflns_number 1374
_diffrn_reflns_point_group_measured_fraction_full 0.981
_diffrn_reflns_point_group_measured_fraction_max 0.983
_diffrn_reflns_theta_full 32.098
_diffrn_reflns_theta_max 34.118
_diffrn_reflns_theta_min 4.369
_diffrn_source synchrotron
_diffrn_source_type 'BESSY BL MX-14.2'
_exptl_absorpt_coefficient_mu 4.909
_exptl_absorpt_correction_type multi-scan
_exptl_absorpt_process_details 'Scala (Diederichs, 1997)'
_exptl_crystal_colour red
_exptl_crystal_density_diffrn 1.935
_exptl_crystal_description block
_exptl_crystal_F_000 740
_exptl_crystal_size_max 0.150
_exptl_crystal_size_mid 0.120
_exptl_crystal_size_min 0.120
_refine_diff_density_max 1.232
_refine_diff_density_min -0.699
_refine_diff_density_rms 0.140
_refine_ls_abs_structure_details
;
 Flack x determined using 392 quotients [(I+)-(I-)]/[(I+)+(I-)]
 (Parsons, Flack and Wagner, Acta Cryst. B69 (2013) 249-259).
;
_refine_ls_abs_structure_Flack 0.23(3)
_refine_ls_extinction_coef 0.22(3)
_refine_ls_extinction_expression Fc^*^=kFc[1+0.001xFc^2^\l^3^/sin(2\q)]^-1/4^
_refine_ls_extinction_method 'SHELXL-2014/7 (Sheldrick 2014'
_refine_ls_goodness_of_fit_ref 1.149
_refine_ls_hydrogen_treatment mixed
_refine_ls_matrix_type full
_refine_ls_number_parameters 88
_refine_ls_number_reflns 1341
_refine_ls_number_restraints 0
_refine_ls_restrained_S_all 1.149
_refine_ls_R_factor_all 0.0816
_refine_ls_R_factor_gt 0.0749
_refine_ls_shift/su_max 0.000
_refine_ls_shift/su_mean 0.000
_refine_ls_structure_factor_coef Fsqd
_refine_ls_weighting_details 'w=1/[\s^2^(Fo^2^)+(0.1627P)^2^+0.1425P] where P=(Fo^2^+2Fc^2^)/3'
_refine_ls_weighting_scheme calc
_refine_ls_wR_factor_gt 0.2034
_refine_ls_wR_factor_ref 0.2287
_reflns_Friedel_coverage 0.595
_reflns_Friedel_fraction_full 0.995
_reflns_Friedel_fraction_max 0.994
_reflns_number_gt 1172
_reflns_number_total 1341
_reflns_threshold_expression 'I > 2\s(I)'
_cod_data_source_file c8dt04618b2.cif
_cod_data_source_block p4
_cod_depositor_comments 'Adding full bibliography for 7048681--7048683.cif.'
_cod_database_code 7048683
_shelx_shelxl_version_number 2014/7
_shelx_space_group_comment
;
The symmetry employed for this shelxl refinement is uniquely defined
by the following loop, which should always be used as a source of
symmetry information in preference to the above space-group names.
They are only intended as comments.
;
_shelx_estimated_absorpt_t_min 0.526
_shelx_estimated_absorpt_t_max 0.590

loop_
_space_group_symop_operation_xyz
'x, y, z'
'-x, -y, z+1/2'
'-y, x, z+1/4'
'y, -x, z+3/4'
'-x, y, -z'
'x, -y, -z+1/2'
'y, x, -z+3/4'
'-y, -x, -z+1/4'

loop_
_atom_site_label
_atom_site_type_symbol
_atom_site_fract_x
_atom_site_fract_y
_atom_site_fract_z
_atom_site_U_iso_or_equiv
_atom_site_adp_type
_atom_site_occupancy
_atom_site_site_symmetry_order
_atom_site_calc_flag
_atom_site_refinement_flags_posn
_atom_site_refinement_flags_adp
_atom_site_refinement_flags_occupancy
Co1 Co 0.42543(17) 0.42543(17) 0.3750 0.0536(9) Uani 1 2 d S T P
Fe1 Fe 0.5000 0.0008(3) 0.5000 0.0602(9) Uani 1 2 d S T P
P1 P 0.7414(4) 0.3454(4) 0.47666(15) 0.0541(9) Uani 1 1 d . . .
O1 O 0.6375(10) 0.4263(10) 0.4239(4) 0.0619(19) Uani 1 1 d . . .
O2 O 0.7405(11) 0.4102(10) 0.5511(4) 0.0629(19) Uani 1 1 d . . .
C1 C 0.7063(15) 0.1343(16) 0.4770(7) 0.063(3) Uani 1 1 d . . .
C4 C 0.710(2) -0.1331(18) 0.5118(11) 0.087(5) Uani 1 1 d . . .
H4 H 0.7231 -0.2267 0.5389 0.105 Uiso 1 1 calc R U .
C3 C 0.659(2) -0.1297(18) 0.4384(10) 0.085(4) Uani 1 1 d . . .
H3 H 0.6328 -0.2190 0.4104 0.102 Uiso 1 1 calc R U .
C2 C 0.6578(16) 0.0367(15) 0.4171(7) 0.066(3) Uani 1 1 d . . .
H2 H 0.6304 0.0754 0.3723 0.080 Uiso 1 1 calc R U .
C5 C 0.7346(18) 0.0254(16) 0.5359(8) 0.074(3) Uani 1 1 d . . .
H5 H 0.7642 0.0555 0.5816 0.088 Uiso 1 1 calc R U .
H1 H 0.891(11) 0.362(11) 0.452(5) 0.03(2) Uiso 1 1 d . . .

loop_
_atom_site_aniso_label
_atom_site_aniso_U_11
_atom_site_aniso_U_22
_atom_site_aniso_U_33
_atom_site_aniso_U_23
_atom_site_aniso_U_13
_atom_site_aniso_U_12
Co1 0.0583(10) 0.0583(10) 0.0442(12) 0.0018(5) -0.0018(5) -0.0021(9)
Fe1 0.0763(16) 0.0523(13) 0.0521(14) 0.000 -0.0033(10) 0.000
P1 0.0524(14) 0.0642(16) 0.0456(14) -0.0016(11) -0.0002(10) -0.0030(11)
O1 0.058(4) 0.069(4) 0.059(5) 0.014(4) -0.010(3) -0.005(3)
O2 0.065(4) 0.069(5) 0.055(4) -0.007(4) 0.001(3) -0.007(4)
C1 0.066(6) 0.071(7) 0.053(6) -0.007(5) -0.004(5) 0.013(5)
C4 0.088(9) 0.061(7) 0.113(14) 0.010(7) -0.002(8) 0.021(6)
C3 0.101(11) 0.070(8) 0.085(11) -0.014(7) 0.023(8) 0.017(7)
C2 0.080(8) 0.064(6) 0.055(6) -0.009(5) 0.005(5) -0.001(5)
C5 0.074(7) 0.066(7) 0.080(8) 0.005(6) -0.016(7) 0.003(6)

loop_
_atom_type_symbol
_atom_type_description
_atom_type_scat_dispersion_real
_atom_type_scat_dispersion_imag
_atom_type_scat_source
C C 0.0060 0.0030 'International Tables Vol C Tables 4.2.6.8 and 6.1.1.4'
H H 0.0000 0.0000 'International Tables Vol C Tables 4.2.6.8 and 6.1.1.4'
O O 0.0180 0.0100 'International Tables Vol C Tables 4.2.6.8 and 6.1.1.4'
P P 0.1460 0.1480 'International Tables Vol C Tables 4.2.6.8 and 6.1.1.4'
Fe Fe 0.3410 1.2590 'International Tables Vol C Tables 4.2.6.8 and 6.1.1.4'
Co Co 0.3090 1.4430 'International Tables Vol C Tables 4.2.6.8 and 6.1.1.4'

loop_
_geom_angle_atom_site_label_1
_geom_angle_atom_site_label_2
_geom_angle_atom_site_label_3
_geom_angle
_geom_angle_site_symmetry_1
_geom_angle_site_symmetry_3
O2 Co1 O2 114.7(5) 4_564 5_656
O2 Co1 O1 113.1(4) 4_564 .
O2 Co1 O1 106.6(3) 5_656 .
O2 Co1 O1 106.6(3) 4_564 7
O2 Co1 O1 113.1(4) 5_656 7
O1 Co1 O1 102.2(5) . 7
C3 Fe1 C3 117.0(9) 5_656 .
C3 Fe1 C2 40.7(6) 5_656 5_656
C3 Fe1 C2 155.4(6) . 5_656
C3 Fe1 C2 155.4(6) 5_656 .
C3 Fe1 C2 40.6(6) . .
C2 Fe1 C2 163.5(7) 5_656 .
C3 Fe1 C5 68.8(7) 5_656 5_656
C3 Fe1 C5 117.7(7) . 5_656
C2 Fe1 C5 69.1(6) 5_656 5_656
C2 Fe1 C5 109.2(6) . 5_656
C3 Fe1 C5 117.7(7) 5_656 .
C3 Fe1 C5 68.8(7) . .
C2 Fe1 C5 109.2(6) 5_656 .
C2 Fe1 C5 69.1(6) . .
C5 Fe1 C5 168.7(7) 5_656 .
C3 Fe1 C4 101.2(7) 5_656 .
C3 Fe1 C4 41.1(7) . .
C2 Fe1 C4 121.6(7) 5_656 .
C2 Fe1 C4 68.3(6) . .
C5 Fe1 C4 151.1(7) 5_656 .
C5 Fe1 C4 39.7(6) . .
C3 Fe1 C4 41.1(8) 5_656 5_656
C3 Fe1 C4 101.2(7) . 5_656
C2 Fe1 C4 68.3(6) 5_656 5_656
C2 Fe1 C4 121.6(7) . 5_656
C5 Fe1 C4 39.7(6) 5_656 5_656
C5 Fe1 C4 151.1(7) . 5_656
C4 Fe1 C4 115.3(10) . 5_656
C3 Fe1 C1 68.6(6) 5_656 5_656
C3 Fe1 C1 156.9(6) . 5_656
C2 Fe1 C1 41.0(5) 5_656 5_656
C2 Fe1 C1 127.0(5) . 5_656
C5 Fe1 C1 41.1(5) 5_656 5_656
C5 Fe1 C1 130.5(5) . 5_656
C4 Fe1 C1 161.7(7) . 5_656
C4 Fe1 C1 67.6(6) 5_656 5_656
C3 Fe1 C1 156.9(6) 5_656 .
C3 Fe1 C1 68.6(6) . .
C2 Fe1 C1 127.0(5) 5_656 .
C2 Fe1 C1 41.0(5) . .
C5 Fe1 C1 130.5(5) 5_656 .
C5 Fe1 C1 41.1(5) . .
C4 Fe1 C1 67.6(6) . .
C4 Fe1 C1 161.7(7) 5_656 .
C1 Fe1 C1 115.8(7) 5_656 .
O1 P1 O2 118.0(5) . .
O1 P1 C1 110.7(6) . .
O2 P1 C1 110.2(5) . .
O1 P1 H1 105(4) . .
O2 P1 H1 107(4) . .
C1 P1 H1 105(4) . .
P1 O1 Co1 145.9(5) . .
P1 O2 Co1 133.8(5) . 3_655
C2 C1 C5 107.5(11) . .
C2 C1 P1 126.3(10) . .
C5 C1 P1 126.0(10) . .
C2 C1 Fe1 69.0(7) . .
C5 C1 Fe1 69.0(8) . .
P1 C1 Fe1 131.3(7) . .
C5 C4 C3 109.6(13) . .
C5 C4 Fe1 70.1(8) . .
C3 C4 Fe1 69.3(8) . .
C5 C4 H4 125.2 . .
C3 C4 H4 125.2 . .
Fe1 C4 H4 127.1 . .
C2 C3 C4 106.9(13) . .
C2 C3 Fe1 69.7(7) . .
C4 C3 Fe1 69.6(8) . .
C2 C3 H3 126.5 . .
C4 C3 H3 126.5 . .
Fe1 C3 H3 125.8 . .
C3 C2 C1 108.1(13) . .
C3 C2 Fe1 69.7(8) . .
C1 C2 Fe1 70.0(7) . .
C3 C2 H2 125.9 . .
C1 C2 H2 125.9 . .
Fe1 C2 H2 125.9 . .
C4 C5 C1 107.8(13) . .
C4 C5 Fe1 70.3(9) . .
C1 C5 Fe1 70.0(7) . .
C4 C5 H5 126.1 . .
C1 C5 H5 126.1 . .
Fe1 C5 H5 125.3 . .

loop_
_geom_bond_atom_site_label_1
_geom_bond_atom_site_label_2
_geom_bond_distance
_geom_bond_site_symmetry_2
Co1 O2 1.953(8) 4_564
Co1 O2 1.953(8) 5_656
Co1 O1 1.971(8) .
Co1 O1 1.971(8) 7
Fe1 C3 2.052(13) 5_656
Fe1 C3 2.052(13) .
Fe1 C2 2.052(13) 5_656
Fe1 C2 2.052(13) .
Fe1 C5 2.053(14) 5_656
Fe1 C5 2.053(14) .
Fe1 C4 2.056(15) .
Fe1 C4 2.056(15) 5_656
Fe1 C1 2.066(13) 5_656
Fe1 C1 2.066(13) .
P1 O1 1.470(8) .
P1 O2 1.501(8) .
P1 C1 1.759(13) .
P1 H1 1.32(9) .
O2 Co1 1.953(8) 3_655
C1 C2 1.441(17) .
C1 C5 1.444(18) .
C4 C5 1.39(2) .
C4 C3 1.44(3) .
C4 H4 0.9300 .
C3 C2 1.43(2) .
C3 H3 0.9300 .
C2 H2 0.9300 .
C5 H5 0.9300 .
